data_4340971
loop_
_publ_author_name
'Zhao, Fang-Hua'
'Li, Hui'
'Che, Yun-Xia'
'Zheng, Ji-Min'
'Vieru, Veacheslav'
'Chibotaru, Liviu F.'
'Grandjean, Fernande'
'Long, Gary J.'

_publ_section_title
;
 Synthesis, structure, and magnetic properties of Dy~2~Co~2~L~10~(bipy)~2~
 and Ln~2~Ni~2~L~10~(bipy)~2~, Ln = La, Gd, Tb, Dy, and Ho: slow magnetic
 relaxation in Dy~2~Co~2~L~10~(bipy)~2~ and Dy~2~Ni~2~L~10~(bipy)~2~
;
_journal_coden_ASTM INOCAJ
_journal_issue 18
_journal_name_full 'Inorganic Chemistry'
_journal_page_first 9785
_journal_page_last 9799
_journal_paper_doi 10.1021/ic501374q
_journal_volume 53
_journal_year 2014
_chemical_formula_sum 'C90 H46 Cl20 La2 N4 Ni2 O20'
_chemical_formula_weight 2607.51
_space_group_IT_number 14
_symmetry_cell_setting monoclinic
_symmetry_space_group_name_Hall '-P 2ybc'
_symmetry_space_group_name_H-M 'P 1 21/c 1'
_atom_sites_solution_hydrogens geom
_atom_sites_solution_primary direct
_atom_sites_solution_secondary difmap
_audit_creation_method SHELXL-97
_cell_angle_alpha 90.00
_cell_angle_beta 131.057(19)
_cell_angle_gamma 90.00
_cell_formula_units_Z 2
_cell_length_a 18.626(4)
_cell_length_b 13.001(3)
_cell_length_c 27.197(8)
_cell_measurement_reflns_used 23545
_cell_measurement_temperature 153(2)
_cell_measurement_theta_max 27.50
_cell_measurement_theta_min 3.01
_cell_volume 4966(3)
_computing_cell_refinement 'Bruker XSCANS'
_computing_data_collection 'Bruker XSCANS'
_computing_data_reduction 'Bruker SHELXTL'
_computing_molecular_graphics 'Bruker SHELXTL'
_computing_publication_material 'Bruker SHELXTL'
_computing_structure_refinement 'SHELXL-97 (Sheldrick, 1997)'
_computing_structure_solution 'SHELXS-97 (Sheldrick, 1990)'
_diffrn_ambient_temperature 153(2)
_diffrn_measured_fraction_theta_full 0.998
_diffrn_measured_fraction_theta_max 0.998
_diffrn_measurement_device_type 'Bruker P4'
_diffrn_measurement_method '\w scans'
_diffrn_radiation_monochromator graphite
_diffrn_radiation_source 'fine-focus sealed tube'
_diffrn_radiation_type MoK\a
_diffrn_radiation_wavelength 0.71073
_diffrn_reflns_av_R_equivalents 0.1606
_diffrn_reflns_av_sigmaI/netI 0.1283
_diffrn_reflns_limit_h_max 22
_diffrn_reflns_limit_h_min -21
_diffrn_reflns_limit_k_max 15
_diffrn_reflns_limit_k_min -15
_diffrn_reflns_limit_l_max 29
_diffrn_reflns_limit_l_min -32
_diffrn_reflns_number 37256
_diffrn_reflns_theta_full 25.00
_diffrn_reflns_theta_max 25.00
_diffrn_reflns_theta_min 3.01
_exptl_absorpt_coefficient_mu 1.824
_exptl_absorpt_correction_T_max 0.7118
_exptl_absorpt_correction_T_min 0.7118
_exptl_absorpt_correction_type multi-scan
_exptl_absorpt_process_details sadabs
_exptl_crystal_colour green
_exptl_crystal_density_diffrn 1.744
_exptl_crystal_density_method 'not measured'
_exptl_crystal_description block
_exptl_crystal_F_000 2568
_exptl_crystal_size_max 0.20
_exptl_crystal_size_mid 0.20
_exptl_crystal_size_min 0.20
_refine_diff_density_max 1.054
_refine_diff_density_min -1.618
_refine_diff_density_rms 0.128
_refine_ls_extinction_method none
_refine_ls_goodness_of_fit_ref 1.001
_refine_ls_hydrogen_treatment constr
_refine_ls_matrix_type full
_refine_ls_number_parameters 622
_refine_ls_number_reflns 8724
_refine_ls_number_restraints 0
_refine_ls_restrained_S_all 1.001
_refine_ls_R_factor_all 0.1230
_refine_ls_R_factor_gt 0.0695
_refine_ls_shift/su_max 0.001
_refine_ls_shift/su_mean 0.000
_refine_ls_structure_factor_coef Fsqd
_refine_ls_weighting_details 'calc w=1/[\s^2^(Fo^2^)+(0.0690P)^2^+0.0000P] where P=(Fo^2^+2Fc^2^)/3'
_refine_ls_weighting_scheme calc
_refine_ls_wR_factor_gt 0.1406
_refine_ls_wR_factor_ref 0.1637
_reflns_number_gt 5454
_reflns_number_total 8724
_reflns_threshold_expression >2sigma(I)
_cod_data_source_file ic501374q_si_001.cif
_cod_data_source_block 2La2Ni2
_cod_depositor_comments
;
The following automatic conversions were performed:

'_symmetry_cell_setting' value 'Monoclinic' changed to 'monoclinic'
according to
/home/saulius/struct/COD-crude-data--automatic-downloads/rss-feeds/ACS/lib/dictionaries/cif_core.dic
dictionary named 'cif_core.dic' version 2.4.2 from 2011-04-26.

Automatic conversion script
Id: cif_fix_values 2281 2013-09-26 08:29:07Z andrius 

 Adding full bibliography for 4340970--4340975.cif.

 Updated bibliographic information.

 Antanas Vaitkus,
 2019-09-23
;
_cod_original_cell_volume 4966(2)
_cod_original_sg_symbol_H-M P2(1)/c
_cod_database_code 4340971

loop_
_symmetry_equiv_pos_as_xyz
'x, y, z'
'-x, y+1/2, -z+1/2'
'-x, -y, -z'
'x, -y-1/2, z-1/2'

loop_
_atom_site_label
_atom_site_type_symbol
_atom_site_fract_x
_atom_site_fract_y
_atom_site_fract_z
_atom_site_U_iso_or_equiv
_atom_site_adp_type
_atom_site_occupancy
_atom_site_symmetry_multiplicity
_atom_site_calc_flag
_atom_site_refinement_flags
C1 C 0.3914(6) 0.0271(7) 0.9288(4) 0.049(2) Uani 1 1 d .
H1 H 0.3623 -0.0387 0.9177 0.059 Uiso 1 1 calc R
C2 C 0.4530(7) 0.0482(9) 0.9187(5) 0.062(3) Uani 1 1 d .
H2 H 0.4657 -0.0023 0.9000 0.075 Uiso 1 1 calc R
C3 C 0.4955(8) 0.1410(10) 0.9354(5) 0.077(3) Uani 1 1 d .
H3 H 0.5395 0.1556 0.9296 0.093 Uiso 1 1 calc R
C4 C 0.4747(7) 0.2147(9) 0.9611(5) 0.077(3) Uani 1 1 d .
H4 H 0.5041 0.2804 0.9730 0.092 Uiso 1 1 calc R
C5 C 0.4101(6) 0.1912(7) 0.9693(4) 0.048(2) Uani 1 1 d .
C6 C 0.3781(6) 0.2658(7) 0.9936(4) 0.049(2) Uani 1 1 d .
C7 C 0.4083(8) 0.3640(8) 1.0094(5) 0.073(3) Uani 1 1 d .
H7 H 0.4544 0.3884 1.0074 0.088 Uiso 1 1 calc R
C8 C 0.3717(10) 0.4291(9) 1.0286(5) 0.084(4) Uani 1 1 d .
H8 H 0.3927 0.4985 1.0399 0.101 Uiso 1 1 calc R
C9 C 0.3060(9) 0.3931(8) 1.0310(5) 0.078(3) Uani 1 1 d .
H9 H 0.2792 0.4366 1.0434 0.093 Uiso 1 1 calc R
C10 C 0.2789(7) 0.2911(7) 1.0149(4) 0.060(3) Uani 1 1 d .
H10 H 0.2343 0.2644 1.0178 0.072 Uiso 1 1 calc R
C11 C 0.1028(6) 0.1602(6) 0.8653(4) 0.037(2) Uani 1 1 d .
C12 C 0.0402(5) 0.2364(6) 0.8129(4) 0.039(2) Uani 1 1 d .
C13 C 0.0749(6) 0.2950(7) 0.7898(4) 0.048(2) Uani 1 1 d .
H13 H 0.1368 0.2824 0.8050 0.058 Uiso 1 1 calc R
C14 C 0.0191(7) 0.3713(7) 0.7449(4) 0.051(2) Uani 1 1 d .
C15 C -0.0720(6) 0.3900(6) 0.7202(4) 0.049(2) Uani 1 1 d .
H15 H -0.1100 0.4427 0.6890 0.059 Uiso 1 1 calc R
C16 C -0.1065(6) 0.3283(7) 0.7429(4) 0.044(2) Uani 1 1 d .
C17 C -0.0507(6) 0.2529(6) 0.7891(4) 0.043(2) Uani 1 1 d .
H17 H -0.0751 0.2124 0.8043 0.051 Uiso 1 1 calc R
C18 C 0.3236(7) 0.0480(6) 1.0800(4) 0.045(2) Uani 1 1 d .
C19 C 0.3733(5) 0.0323(7) 1.1517(4) 0.040(2) Uani 1 1 d .
C20 C 0.4559(6) -0.0234(7) 1.1897(4) 0.048(2) Uani 1 1 d .
H20 H 0.4829 -0.0488 1.1722 0.058 Uiso 1 1 calc R
C21 C 0.4991(6) -0.0419(7) 1.2536(4) 0.055(3) Uani 1 1 d .
C22 C 0.4635(8) -0.0015(8) 1.2803(5) 0.068(3) Uani 1 1 d .
H22 H 0.4950 -0.0132 1.3248 0.081 Uiso 1 1 calc R
C23 C 0.3813(8) 0.0566(8) 1.2415(5) 0.062(3) Uani 1 1 d .
C24 C 0.3349(6) 0.0735(7) 1.1773(4) 0.050(2) Uani 1 1 d .
H24 H 0.2778 0.1125 1.1507 0.060 Uiso 1 1 calc R
C25 C -0.1422(6) 0.1025(6) 0.8886(4) 0.041(2) Uani 1 1 d .
C26 C -0.2311(5) 0.1659(6) 0.8540(4) 0.0362(19) Uani 1 1 d .
C27 C -0.2585(5) 0.1976(6) 0.8891(4) 0.038(2) Uani 1 1 d .
H27 H -0.2226 0.1782 0.9333 0.046 Uiso 1 1 calc R
C28 C -0.3388(6) 0.2574(7) 0.8575(5) 0.050(2) Uani 1 1 d .
C29 C -0.3929(6) 0.2846(6) 0.7929(5) 0.054(2) Uani 1 1 d .
H29 H -0.4484 0.3257 0.7715 0.065 Uiso 1 1 calc R
C30 C -0.3639(6) 0.2502(7) 0.7599(4) 0.052(2) Uani 1 1 d .
C31 C -0.2823(6) 0.1911(6) 0.7910(4) 0.043(2) Uani 1 1 d .
H31 H -0.2629 0.1687 0.7680 0.051 Uiso 1 1 calc R
C32 C -0.0711(6) -0.1924(7) 0.9389(4) 0.046(2) Uani 1 1 d .
C33 C -0.1095(6) -0.2900(6) 0.9020(4) 0.044(2) Uani 1 1 d .
C34 C -0.1409(7) -0.2928(7) 0.8401(4) 0.060(3) Uani 1 1 d .
H34 H -0.1361 -0.2333 0.8221 0.072 Uiso 1 1 calc R
C35 C -0.1793(8) -0.3816(9) 0.8043(5) 0.079(3) Uani 1 1 d .
C36 C -0.1859(8) -0.4683(8) 0.8296(5) 0.076(3) Uani 1 1 d .
H36 H -0.2123 -0.5297 0.8046 0.091 Uiso 1 1 calc R
C37 C -0.1535(7) -0.4652(7) 0.8921(6) 0.065(3) Uani 1 1 d .
C38 C -0.1157(6) -0.3763(6) 0.9285(4) 0.048(2) Uani 1 1 d .
H38 H -0.0942 -0.3744 0.9713 0.058 Uiso 1 1 calc R
C39 C 0.1994(6) -0.1332(7) 0.9405(4) 0.042(2) Uani 1 1 d .
C40 C 0.1965(5) -0.2424(6) 0.9242(4) 0.038(2) Uani 1 1 d .
C41 C 0.1322(6) -0.3108(7) 0.9169(4) 0.048(2) Uani 1 1 d .
H41 H 0.0908 -0.2881 0.9236 0.058 Uiso 1 1 calc R
C42 C 0.1291(6) -0.4100(7) 0.9000(4) 0.053(2) Uani 1 1 d .
C43 C 0.1873(7) -0.4461(7) 0.8891(4) 0.056(3) Uani 1 1 d .
H43 H 0.1832 -0.5152 0.8761 0.067 Uiso 1 1 calc R
C44 C 0.2520(7) -0.3780(7) 0.8978(4) 0.050(2) Uani 1 1 d .
C45 C 0.2570(6) -0.2781(6) 0.9146(4) 0.045(2) Uani 1 1 d .
H45 H 0.3016 -0.2328 0.9198 0.054 Uiso 1 1 calc R
Cl1 Cl 0.0660(2) 0.4488(2) 0.71953(13) 0.0742(8) Uani 1 1 d .
Cl2 Cl -0.22328(17) 0.3447(2) 0.71064(11) 0.0650(7) Uani 1 1 d .
Cl3 Cl 0.6013(2) -0.1184(3) 1.30096(14) 0.1005(11) Uani 1 1 d .
Cl4 Cl 0.3373(3) 0.1047(3) 1.27622(17) 0.1197(13) Uani 1 1 d .
Cl5 Cl -0.43507(19) 0.2793(3) 0.67736(12) 0.0867(9) Uani 1 1 d .
Cl6 Cl -0.3737(2) 0.2998(2) 0.89940(14) 0.0787(8) Uani 1 1 d .
Cl7 Cl -0.1579(3) -0.5742(2) 0.92591(18) 0.1164(13) Uani 1 1 d .
Cl8 Cl -0.2146(4) -0.3838(3) 0.72767(16) 0.1504(19) Uani 1 1 d .
Cl9 Cl 0.0511(2) -0.4968(2) 0.89236(18) 0.0961(10) Uani 1 1 d .
Cl10 Cl 0.3256(2) -0.4230(2) 0.88433(17) 0.0893(10) Uani 1 1 d .
La1 La 0.05990(3) 0.02449(4) 0.95969(2) 0.03179(16) Uani 1 1 d .
N1 N 0.3716(4) 0.0995(5) 0.9544(3) 0.0406(17) Uani 1 1 d .
N2 N 0.3129(5) 0.2290(5) 0.9955(3) 0.0481(19) Uani 1 1 d .
Ni1 Ni 0.27783(7) 0.07597(8) 0.96788(5) 0.0377(3) Uani 1 1 d .
O1 O 0.1747(4) 0.1284(4) 0.8762(3) 0.0495(15) Uani 1 1 d .
O2 O 0.0807(4) 0.1319(4) 0.8987(3) 0.0483(15) Uani 1 1 d .
O3 O 0.3706(4) 0.0337(5) 1.0633(3) 0.0541(16) Uani 1 1 d .
O4 O 0.2366(4) 0.0724(5) 1.0409(3) 0.0549(16) Uani 1 1 d .
O5 O -0.1053(4) 0.0925(5) 0.8637(3) 0.0509(16) Uani 1 1 d .
O6 O -0.1053(4) 0.0611(4) 0.9437(3) 0.0424(14) Uani 1 1 d .
O7 O 0.0710(4) 0.1793(4) 1.0151(3) 0.0574(17) Uani 1 1 d .
O8 O -0.0396(4) -0.1278(4) 0.9229(3) 0.0559(17) Uani 1 1 d .
O9 O 0.1455(4) -0.1046(4) 0.9508(3) 0.0561(17) Uani 1 1 d .
O10 O 0.2543(4) -0.0725(4) 0.9423(3) 0.0468(15) Uani 1 1 d .

loop_
_atom_site_aniso_label
_atom_site_aniso_U_11
_atom_site_aniso_U_22
_atom_site_aniso_U_33
_atom_site_aniso_U_23
_atom_site_aniso_U_13
_atom_site_aniso_U_12
C1 0.043(5) 0.059(6) 0.048(5) 0.005(5) 0.032(5) 0.006(5)
C2 0.058(6) 0.091(9) 0.058(6) 0.011(6) 0.048(6) 0.010(6)
C3 0.080(8) 0.098(10) 0.086(8) 0.002(7) 0.068(7) -0.002(7)
C4 0.065(7) 0.087(8) 0.095(9) -0.003(7) 0.060(7) -0.026(6)
C5 0.047(5) 0.047(6) 0.052(6) 0.009(5) 0.034(5) 0.000(4)
C6 0.049(6) 0.050(6) 0.045(5) -0.002(4) 0.030(5) -0.007(5)
C7 0.081(8) 0.055(7) 0.087(8) -0.005(6) 0.056(7) -0.019(6)
C8 0.105(10) 0.058(7) 0.073(8) 0.003(6) 0.052(8) 0.002(7)
C9 0.101(10) 0.055(7) 0.066(7) -0.011(6) 0.050(7) 0.010(7)
C10 0.079(7) 0.059(7) 0.050(6) -0.009(5) 0.046(6) 0.002(5)
C11 0.042(5) 0.038(5) 0.027(4) 0.003(4) 0.020(4) -0.007(4)
C12 0.035(5) 0.043(5) 0.030(4) -0.003(4) 0.017(4) -0.009(4)
C13 0.052(6) 0.054(6) 0.043(5) 0.008(5) 0.033(5) 0.001(5)
C14 0.062(6) 0.049(6) 0.046(5) 0.001(5) 0.037(5) -0.006(5)
C15 0.059(6) 0.043(5) 0.032(5) 0.002(4) 0.024(5) 0.001(5)
C16 0.053(5) 0.049(6) 0.037(5) 0.000(4) 0.032(5) 0.007(4)
C17 0.055(6) 0.042(5) 0.042(5) 0.004(4) 0.037(5) 0.001(4)
C18 0.053(6) 0.039(5) 0.042(5) -0.004(4) 0.031(5) -0.006(4)
C19 0.029(4) 0.053(5) 0.032(4) 0.003(4) 0.017(4) -0.001(4)
C20 0.051(6) 0.053(5) 0.038(5) -0.004(5) 0.028(5) -0.006(5)
C21 0.052(6) 0.056(6) 0.041(5) 0.005(5) 0.023(5) -0.007(5)
C22 0.092(9) 0.066(8) 0.039(5) -0.003(5) 0.041(6) -0.024(6)
C23 0.081(8) 0.073(7) 0.059(6) -0.010(6) 0.058(6) -0.009(6)
C24 0.052(6) 0.065(6) 0.047(5) -0.002(5) 0.038(5) -0.006(5)
C25 0.041(5) 0.045(5) 0.037(5) 0.002(4) 0.026(4) -0.004(4)
C26 0.032(4) 0.034(5) 0.043(5) 0.009(4) 0.024(4) 0.006(4)
C27 0.036(5) 0.035(5) 0.043(5) 0.004(4) 0.026(4) 0.000(4)
C28 0.051(6) 0.044(5) 0.067(6) 0.001(5) 0.044(5) 0.002(4)
C29 0.044(5) 0.041(5) 0.070(7) 0.002(5) 0.035(5) 0.007(4)
C30 0.059(6) 0.045(6) 0.059(6) 0.013(5) 0.042(5) 0.011(5)
C31 0.047(5) 0.040(5) 0.038(5) 0.007(4) 0.026(4) 0.005(4)
C32 0.043(5) 0.047(6) 0.049(5) -0.012(5) 0.031(5) -0.008(4)
C33 0.039(5) 0.041(5) 0.056(6) -0.016(4) 0.034(5) -0.011(4)
C34 0.068(7) 0.047(6) 0.046(6) -0.010(5) 0.028(5) -0.008(5)
C35 0.108(9) 0.065(7) 0.064(7) -0.028(6) 0.057(7) -0.022(7)
C36 0.089(8) 0.061(7) 0.083(8) -0.039(7) 0.059(7) -0.033(6)
C37 0.077(7) 0.043(6) 0.101(8) -0.007(6) 0.071(7) -0.016(5)
C38 0.061(6) 0.039(5) 0.062(6) -0.016(5) 0.048(5) -0.015(4)
C39 0.045(5) 0.047(6) 0.038(5) -0.006(4) 0.029(5) 0.005(4)
C40 0.039(5) 0.041(5) 0.040(5) 0.001(4) 0.029(4) 0.008(4)
C41 0.042(5) 0.061(6) 0.050(5) -0.006(5) 0.034(5) -0.006(5)
C42 0.051(6) 0.052(6) 0.060(6) -0.011(5) 0.039(5) -0.016(5)
C43 0.064(7) 0.046(6) 0.054(6) -0.006(5) 0.038(6) 0.009(5)
C44 0.065(6) 0.053(6) 0.049(5) 0.003(5) 0.045(5) 0.008(5)
C45 0.049(5) 0.038(5) 0.054(5) 0.002(4) 0.037(5) 0.006(4)
Cl1 0.087(2) 0.0742(19) 0.0711(17) 0.0255(14) 0.0562(16) -0.0036(14)
Cl2 0.0589(15) 0.0839(19) 0.0557(15) 0.0154(13) 0.0392(13) 0.0220(14)
Cl3 0.0700(19) 0.130(3) 0.0660(18) 0.0351(19) 0.0291(16) 0.0243(18)
Cl4 0.157(3) 0.163(4) 0.103(3) -0.007(2) 0.113(3) 0.015(3)
Cl5 0.0604(17) 0.121(3) 0.0552(16) 0.0281(16) 0.0279(14) 0.0309(17)
Cl6 0.094(2) 0.080(2) 0.101(2) 0.0166(16) 0.0808(19) 0.0281(16)
Cl7 0.184(4) 0.0602(19) 0.141(3) -0.024(2) 0.122(3) -0.053(2)
Cl8 0.246(5) 0.110(3) 0.074(2) -0.035(2) 0.096(3) -0.051(3)
Cl9 0.099(2) 0.073(2) 0.140(3) -0.0278(19) 0.089(2) -0.0337(17)
Cl10 0.114(2) 0.0720(19) 0.138(3) -0.0112(18) 0.107(2) 0.0123(17)
La1 0.0361(3) 0.0327(3) 0.0365(3) 0.0018(2) 0.0282(2) 0.0016(2)
N1 0.032(4) 0.052(5) 0.033(4) 0.006(3) 0.019(3) 0.005(3)
N2 0.053(5) 0.048(5) 0.045(4) -0.002(4) 0.033(4) 0.001(4)
Ni1 0.0396(6) 0.0431(6) 0.0393(6) 0.0019(5) 0.0298(5) 0.0015(5)
O1 0.046(4) 0.065(4) 0.049(4) 0.016(3) 0.036(3) 0.011(3)
O2 0.056(4) 0.049(4) 0.054(4) 0.018(3) 0.042(3) 0.008(3)
O3 0.057(4) 0.076(4) 0.046(3) 0.003(3) 0.041(3) 0.005(3)
O4 0.034(4) 0.065(4) 0.049(4) 0.003(3) 0.020(3) 0.002(3)
O5 0.042(3) 0.077(5) 0.045(3) 0.012(3) 0.034(3) 0.008(3)
O6 0.040(3) 0.054(4) 0.045(3) 0.006(3) 0.033(3) 0.006(3)
O7 0.069(4) 0.055(4) 0.075(4) -0.022(3) 0.059(4) -0.012(3)
O8 0.070(4) 0.048(4) 0.061(4) -0.017(3) 0.047(4) -0.029(3)
O9 0.070(4) 0.045(4) 0.078(5) -0.002(3) 0.059(4) 0.008(3)
O10 0.061(4) 0.038(3) 0.057(4) -0.004(3) 0.046(3) -0.001(3)

loop_
_atom_type_symbol
_atom_type_description
_atom_type_scat_dispersion_real
_atom_type_scat_dispersion_imag
_atom_type_scat_source
C C 0.0033 0.0016 'International Tables Vol C Tables 4.2.6.8 and 6.1.1.4'
H H 0.0000 0.0000 'International Tables Vol C Tables 4.2.6.8 and 6.1.1.4'
Cl Cl 0.1484 0.1585 'International Tables Vol C Tables 4.2.6.8 and 6.1.1.4'
La La -0.2871 2.4523 'International Tables Vol C Tables 4.2.6.8 and 6.1.1.4'
N N 0.0061 0.0033 'International Tables Vol C Tables 4.2.6.8 and 6.1.1.4'
Ni Ni 0.3393 1.1124 'International Tables Vol C Tables 4.2.6.8 and 6.1.1.4'
O O 0.0106 0.0060 'International Tables Vol C Tables 4.2.6.8 and 6.1.1.4'

loop_
_geom_angle_atom_site_label_1
_geom_angle_atom_site_label_2
_geom_angle_atom_site_label_3
_geom_angle
_geom_angle_site_symmetry_1
_geom_angle_site_symmetry_3
N1 C1 C2 120.6(9) . .
N1 C1 H1 119.7 . .
C2 C1 H1 119.7 . .
C3 C2 C1 119.7(10) . .
C3 C2 H2 120.2 . .
C1 C2 H2 120.2 . .
C2 C3 C4 119.6(11) . .
C2 C3 H3 120.2 . .
C4 C3 H3 120.2 . .
C3 C4 C5 119.1(10) . .
C3 C4 H4 120.4 . .
C5 C4 H4 120.4 . .
N1 C5 C4 120.2(9) . .
N1 C5 C6 115.4(8) . .
C4 C5 C6 124.4(9) . .
N2 C6 C7 121.8(9) . .
N2 C6 C5 114.9(8) . .
C7 C6 C5 123.3(9) . .
C6 C7 C8 119.6(11) . .
C6 C7 H7 120.2 . .
C8 C7 H7 120.2 . .
C9 C8 C7 119.5(11) . .
C9 C8 H8 120.3 . .
C7 C8 H8 120.3 . .
C8 C9 C10 118.0(11) . .
C8 C9 H9 121.0 . .
C10 C9 H9 121.0 . .
N2 C10 C9 122.5(10) . .
N2 C10 H10 118.7 . .
C9 C10 H10 118.7 . .
O1 C11 O2 122.7(7) . .
O1 C11 C12 119.8(7) . .
O2 C11 C12 117.5(8) . .
C17 C12 C13 119.8(8) . .
C17 C12 C11 120.3(8) . .
C13 C12 C11 119.8(8) . .
C14 C13 C12 119.6(9) . .
C14 C13 H13 120.2 . .
C12 C13 H13 120.2 . .
C13 C14 C15 122.0(9) . .
C13 C14 Cl1 119.1(7) . .
C15 C14 Cl1 118.8(7) . .
C14 C15 C16 117.4(8) . .
C14 C15 H15 121.3 . .
C16 C15 H15 121.3 . .
C17 C16 C15 121.4(8) . .
C17 C16 Cl2 119.2(7) . .
C15 C16 Cl2 119.4(7) . .
C12 C17 C16 119.8(8) . .
C12 C17 H17 120.1 . .
C16 C17 H17 120.1 . .
O3 C18 O4 123.7(8) . .
O3 C18 C19 117.9(8) . .
O4 C18 C19 118.4(8) . .
O3 C18 Ni1 49.8(4) . .
O4 C18 Ni1 74.1(5) . .
C19 C18 Ni1 167.1(6) . .
C20 C19 C24 121.3(8) . .
C20 C19 C18 118.2(8) . .
C24 C19 C18 120.5(7) . .
C19 C20 C21 118.7(9) . .
C19 C20 H20 120.6 . .
C21 C20 H20 120.6 . .
C22 C21 C20 121.2(9) . .
C22 C21 Cl3 120.0(8) . .
C20 C21 Cl3 118.8(8) . .
C21 C22 C23 119.1(9) . .
C21 C22 H22 120.5 . .
C23 C22 H22 120.5 . .
C24 C23 C22 121.1(9) . .
C24 C23 Cl4 120.9(9) . .
C22 C23 Cl4 118.0(8) . .
C23 C24 C19 118.5(9) . .
C23 C24 H24 120.8 . .
C19 C24 H24 120.8 . .
O5 C25 O6 121.6(7) . .
O5 C25 C26 119.3(7) . .
O6 C25 C26 119.0(7) . .
C31 C26 C27 121.6(7) . .
C31 C26 C25 119.9(7) . .
C27 C26 C25 118.5(7) . .
C28 C27 C26 118.1(8) . .
C28 C27 H27 121.0 . .
C26 C27 H27 121.0 . .
C27 C28 C29 121.8(8) . .
C27 C28 Cl6 119.5(7) . .
C29 C28 Cl6 118.7(7) . .
C28 C29 C30 118.1(8) . .
C28 C29 H29 121.0 . .
C30 C29 H29 121.0 . .
C31 C30 C29 121.3(8) . .
C31 C30 Cl5 120.5(7) . .
C29 C30 Cl5 118.2(7) . .
C26 C31 C30 119.1(8) . .
C26 C31 H31 120.4 . .
C30 C31 H31 120.4 . .
O8 C32 O7 123.8(8) . 3_557
O8 C32 C33 118.0(8) . .
O7 C32 C33 118.2(8) 3_557 .
C34 C33 C38 120.4(8) . .
C34 C33 C32 118.7(8) . .
C38 C33 C32 120.9(8) . .
C35 C34 C33 119.7(9) . .
C35 C34 H34 120.1 . .
C33 C34 H34 120.1 . .
C36 C35 C34 121.0(10) . .
C36 C35 Cl8 120.4(8) . .
C34 C35 Cl8 118.5(9) . .
C35 C36 C37 119.0(9) . .
C35 C36 H36 120.5 . .
C37 C36 H36 120.5 . .
C38 C37 C36 120.8(9) . .
C38 C37 Cl7 119.3(9) . .
C36 C37 Cl7 119.9(8) . .
C37 C38 C33 119.1(9) . .
C37 C38 H38 120.4 . .
C33 C38 H38 120.4 . .
O9 C39 O10 123.2(8) . .
O9 C39 C40 118.1(8) . .
O10 C39 C40 118.7(7) . .
C45 C40 C41 118.9(8) . .
C45 C40 C39 120.1(8) . .
C41 C40 C39 121.0(7) . .
C42 C41 C40 119.8(8) . .
C42 C41 H41 120.1 . .
C40 C41 H41 120.1 . .
C41 C42 C43 122.0(9) . .
C41 C42 Cl9 120.2(7) . .
C43 C42 Cl9 117.8(8) . .
C42 C43 C44 117.6(8) . .
C42 C43 H43 121.2 . .
C44 C43 H43 121.2 . .
C45 C44 C43 121.9(8) . .
C45 C44 Cl10 120.3(7) . .
C43 C44 Cl10 117.8(7) . .
C44 C45 C40 119.8(8) . .
C44 C45 H45 120.1 . .
C40 C45 H45 120.1 . .
O2 La1 O8 128.2(2) . .
O2 La1 O9 85.3(2) . .
O8 La1 O9 76.7(2) . .
O2 La1 O6 156.46(19) . 3_557
O8 La1 O6 72.70(19) . 3_557
O9 La1 O6 90.37(19) . 3_557
O2 La1 O7 87.7(2) . .
O8 La1 O7 131.1(2) . .
O9 La1 O7 146.6(2) . .
O6 La1 O7 83.2(2) 3_557 .
O2 La1 O5 73.93(18) . .
O8 La1 O5 77.3(2) . .
O9 La1 O5 124.4(2) . .
O6 La1 O5 126.34(17) 3_557 .
O7 La1 O5 84.4(2) . .
O2 La1 O4 75.73(19) . .
O8 La1 O4 138.9(2) . .
O9 La1 O4 72.5(2) . .
O6 La1 O4 80.90(19) 3_557 .
O7 La1 O4 74.1(2) . .
O5 La1 O4 143.3(2) . .
O2 La1 O6 116.59(17) . .
O8 La1 O6 67.58(19) . .
O9 La1 O6 144.27(18) . .
O6 La1 O6 79.41(18) 3_557 .
O7 La1 O6 66.51(17) . .
O5 La1 O6 47.98(16) . .
O4 La1 O6 137.59(18) . .
O2 La1 La1 149.45(14) . 3_557
O8 La1 La1 63.62(14) . 3_557
O9 La1 La1 124.86(14) . 3_557
O6 La1 La1 43.42(12) 3_557 3_557
O7 La1 La1 69.56(14) . 3_557
O5 La1 La1 83.47(13) . 3_557
O4 La1 La1 114.94(14) . 3_557
O6 La1 La1 35.99(11) . 3_557
C5 N1 C1 120.7(8) . .
C5 N1 Ni1 116.3(6) . .
C1 N1 Ni1 122.9(6) . .
C10 N2 C6 118.6(8) . .
C10 N2 Ni1 127.4(7) . .
C6 N2 Ni1 113.9(6) . .
O10 Ni1 O1 94.7(2) . .
O10 Ni1 N1 95.8(3) . .
O1 Ni1 N1 87.7(2) . .
O10 Ni1 O3 89.5(2) . .
O1 Ni1 O3 171.5(2) . .
N1 Ni1 O3 99.2(2) . .
O10 Ni1 N2 175.1(3) . .
O1 Ni1 N2 86.7(3) . .
N1 Ni1 N2 79.5(3) . .
O3 Ni1 N2 89.7(3) . .
O10 Ni1 O4 98.2(2) . .
O1 Ni1 O4 116.0(2) . .
N1 Ni1 O4 151.2(2) . .
O3 Ni1 O4 56.0(2) . .
N2 Ni1 O4 85.4(2) . .
O10 Ni1 C18 95.8(2) . .
O1 Ni1 C18 144.1(3) . .
N1 Ni1 C18 125.1(3) . .
O3 Ni1 C18 27.7(2) . .
N2 Ni1 C18 85.7(3) . .
O4 Ni1 C18 28.4(2) . .
C11 O1 Ni1 114.2(5) . .
C11 O2 La1 160.2(5) . .
C18 O3 Ni1 102.4(5) . .
C18 O4 Ni1 77.5(5) . .
C18 O4 La1 151.3(5) . .
Ni1 O4 La1 101.9(2) . .
C25 O5 La1 101.8(5) . .
C25 O6 La1 171.3(5) . 3_557
C25 O6 La1 86.9(5) . .
La1 O6 La1 100.59(18) 3_557 .
C32 O7 La1 131.9(6) 3_557 .
C32 O8 La1 143.7(6) . .
C39 O9 La1 153.3(6) . .
C39 O10 Ni1 127.0(5) . .

loop_
_geom_bond_atom_site_label_1
_geom_bond_atom_site_label_2
_geom_bond_distance
_geom_bond_site_symmetry_2
C1 N1 1.359(10) .
C1 C2 1.370(12) .
C1 H1 0.9500 .
C2 C3 1.347(14) .
C2 H2 0.9500 .
C3 C4 1.382(14) .
C3 H3 0.9500 .
C4 C5 1.395(12) .
C4 H4 0.9500 .
C5 N1 1.310(10) .
C5 C6 1.500(12) .
C6 N2 1.338(10) .
C6 C7 1.347(12) .
C7 C8 1.385(15) .
C7 H7 0.9500 .
C8 C9 1.352(16) .
C8 H8 0.9500 .
C9 C10 1.384(13) .
C9 H9 0.9500 .
C10 N2 1.329(11) .
C10 H10 0.9500 .
C11 O1 1.238(9) .
C11 O2 1.273(9) .
C11 C12 1.480(11) .
C12 C17 1.376(10) .
C12 C13 1.386(11) .
C13 C14 1.375(11) .
C13 H13 0.9500 .
C14 C15 1.377(12) .
C14 Cl1 1.744(9) .
C15 C16 1.398(12) .
C15 H15 0.9500 .
C16 C17 1.380(11) .
C16 Cl2 1.744(9) .
C17 H17 0.9500 .
C18 O3 1.237(10) .
C18 O4 1.264(10) .
C18 C19 1.527(11) .
C18 Ni1 2.596(9) .
C19 C20 1.367(11) .
C19 C24 1.392(11) .
C20 C21 1.375(12) .
C20 H20 0.9500 .
C21 C22 1.369(14) .
C21 Cl3 1.747(10) .
C22 C23 1.380(13) .
C22 H22 0.9500 .
C23 C24 1.365(12) .
C23 Cl4 1.723(10) .
C24 H24 0.9500 .
C25 O5 1.249(9) .
C25 O6 1.287(9) .
C25 C26 1.503(11) .
C26 C31 1.344(10) .
C26 C27 1.408(11) .
C27 C28 1.374(11) .
C27 H27 0.9500 .
C28 C29 1.379(12) .
C28 Cl6 1.733(9) .
C29 C30 1.391(12) .
C29 H29 0.9500 .
C30 C31 1.389(11) .
C30 Cl5 1.740(9) .
C31 H31 0.9500 .
C32 O8 1.254(10) .
C32 O7 1.262(10) 3_557
C32 C33 1.478(11) .
C33 C34 1.374(12) .
C33 C38 1.378(11) .
C34 C35 1.371(12) .
C34 H34 0.9500 .
C35 C36 1.367(14) .
C35 Cl8 1.726(11) .
C36 C37 1.381(14) .
C36 H36 0.9500 .
C37 C38 1.378(12) .
C37 Cl7 1.720(10) .
C38 H38 0.9500 .
C39 O9 1.263(9) .
C39 O10 1.266(10) .
C39 C40 1.477(11) .
C40 C45 1.393(10) .
C40 C41 1.397(11) .
C41 C42 1.357(11) .
C41 H41 0.9500 .
C42 C43 1.382(12) .
C42 Cl9 1.740(9) .
C43 C44 1.384(12) .
C43 H43 0.9500 .
C44 C45 1.360(11) .
C44 Cl10 1.736(9) .
C45 H45 0.9500 .
La1 O2 2.386(5) .
La1 O8 2.433(5) .
La1 O9 2.434(6) .
La1 O6 2.437(5) 3_557
La1 O7 2.441(6) .
La1 O5 2.552(5) .
La1 O4 2.559(6) .
La1 O6 2.850(5) .
La1 La1 4.0766(12) 3_557
N1 Ni1 2.030(7) .
N2 Ni1 2.075(7) .
Ni1 O10 2.000(6) .
Ni1 O1 2.020(6) .
Ni1 O3 2.032(6) .
Ni1 O4 2.558(6) .
O6 La1 2.437(5) 3_557
O7 C32 1.262(10) 3_557

loop_
_geom_torsion_atom_site_label_1
_geom_torsion_atom_site_label_2
_geom_torsion_atom_site_label_3
_geom_torsion_atom_site_label_4
_geom_torsion
_geom_torsion_site_symmetry_1
_geom_torsion_site_symmetry_4
N1 C1 C2 C3 1.1(14) . .
C1 C2 C3 C4 -1.6(16) . .
C2 C3 C4 C5 0.2(17) . .
C3 C4 C5 N1 1.8(15) . .
C3 C4 C5 C6 -177.0(9) . .
N1 C5 C6 N2 -1.3(11) . .
C4 C5 C6 N2 177.6(9) . .
N1 C5 C6 C7 -178.2(9) . .
C4 C5 C6 C7 0.7(15) . .
N2 C6 C7 C8 0.3(16) . .
C5 C6 C7 C8 176.9(9) . .
C6 C7 C8 C9 -0.1(17) . .
C7 C8 C9 C10 0.9(17) . .
C8 C9 C10 N2 -2.0(16) . .
O1 C11 C12 C17 163.4(8) . .
O2 C11 C12 C17 -18.4(11) . .
O1 C11 C12 C13 -19.6(12) . .
O2 C11 C12 C13 158.6(8) . .
C17 C12 C13 C14 2.1(13) . .
C11 C12 C13 C14 -174.9(7) . .
C12 C13 C14 C15 -1.9(14) . .
C12 C13 C14 Cl1 176.6(7) . .
C13 C14 C15 C16 0.3(13) . .
Cl1 C14 C15 C16 -178.3(6) . .
C14 C15 C16 C17 1.2(12) . .
C14 C15 C16 Cl2 -177.1(6) . .
C13 C12 C17 C16 -0.7(12) . .
C11 C12 C17 C16 176.3(7) . .
C15 C16 C17 C12 -0.9(12) . .
Cl2 C16 C17 C12 177.4(6) . .
O3 C18 C19 C20 -18.2(12) . .
O4 C18 C19 C20 160.1(8) . .
Ni1 C18 C19 C20 -35(3) . .
O3 C18 C19 C24 162.1(8) . .
O4 C18 C19 C24 -19.6(12) . .
Ni1 C18 C19 C24 146(2) . .
C24 C19 C20 C21 2.5(13) . .
C18 C19 C20 C21 -177.2(8) . .
C19 C20 C21 C22 -3.2(14) . .
C19 C20 C21 Cl3 176.9(7) . .
C20 C21 C22 C23 1.8(15) . .
Cl3 C21 C22 C23 -178.3(8) . .
C21 C22 C23 C24 0.4(15) . .
C21 C22 C23 Cl4 179.0(7) . .
C22 C23 C24 C19 -1.1(15) . .
Cl4 C23 C24 C19 -179.7(7) . .
C20 C19 C24 C23 -0.4(14) . .
C18 C19 C24 C23 179.3(8) . .
O5 C25 C26 C31 15.5(12) . .
O6 C25 C26 C31 -165.6(8) . .
O5 C25 C26 C27 -164.5(8) . .
O6 C25 C26 C27 14.4(11) . .
C31 C26 C27 C28 -1.4(12) . .
C25 C26 C27 C28 178.7(7) . .
C26 C27 C28 C29 1.3(13) . .
C26 C27 C28 Cl6 -178.9(6) . .
C27 C28 C29 C30 -0.3(13) . .
Cl6 C28 C29 C30 179.8(7) . .
C28 C29 C30 C31 -0.7(14) . .
C28 C29 C30 Cl5 177.0(7) . .
C27 C26 C31 C30 0.4(13) . .
C25 C26 C31 C30 -179.6(8) . .
C29 C30 C31 C26 0.7(13) . .
Cl5 C30 C31 C26 -177.0(7) . .
O8 C32 C33 C34 -23.1(12) . .
O7 C32 C33 C34 157.6(9) 3_557 .
O8 C32 C33 C38 158.3(8) . .
O7 C32 C33 C38 -21.0(12) 3_557 .
C38 C33 C34 C35 0.5(15) . .
C32 C33 C34 C35 -178.1(9) . .
C33 C34 C35 C36 -0.8(17) . .
C33 C34 C35 Cl8 -177.9(8) . .
C34 C35 C36 C37 0.3(19) . .
Cl8 C35 C36 C37 177.4(9) . .
C35 C36 C37 C38 0.4(17) . .
C35 C36 C37 Cl7 -178.2(9) . .
C36 C37 C38 C33 -0.7(15) . .
Cl7 C37 C38 C33 177.9(7) . .
C34 C33 C38 C37 0.2(14) . .
C32 C33 C38 C37 178.8(8) . .
O9 C39 C40 C45 -177.9(7) . .
O10 C39 C40 C45 3.4(12) . .
O9 C39 C40 C41 3.5(12) . .
O10 C39 C40 C41 -175.2(7) . .
C45 C40 C41 C42 -0.6(13) . .
C39 C40 C41 C42 178.0(8) . .
C40 C41 C42 C43 -0.6(14) . .
C40 C41 C42 Cl9 178.6(6) . .
C41 C42 C43 C44 1.8(14) . .
Cl9 C42 C43 C44 -177.5(7) . .
C42 C43 C44 C45 -1.8(14) . .
C42 C43 C44 Cl10 179.9(7) . .
C43 C44 C45 C40 0.7(13) . .
Cl10 C44 C45 C40 178.9(6) . .
C41 C40 C45 C44 0.6(12) . .
C39 C40 C45 C44 -178.1(8) . .
C4 C5 N1 C1 -2.3(12) . .
C6 C5 N1 C1 176.7(7) . .
C4 C5 N1 Ni1 -179.5(7) . .
C6 C5 N1 Ni1 -0.5(9) . .
C2 C1 N1 C5 0.8(12) . .
C2 C1 N1 Ni1 177.8(6) . .
C9 C10 N2 C6 2.2(13) . .
C9 C10 N2 Ni1 -178.6(7) . .
C7 C6 N2 C10 -1.3(13) . .
C5 C6 N2 C10 -178.2(7) . .
C7 C6 N2 Ni1 179.3(7) . .
C5 C6 N2 Ni1 2.5(9) . .
C5 N1 Ni1 O10 -177.0(6) . .
C1 N1 Ni1 O10 5.9(6) . .
C5 N1 Ni1 O1 88.5(6) . .
C1 N1 Ni1 O1 -88.7(6) . .
C5 N1 Ni1 O3 -86.6(6) . .
C1 N1 Ni1 O3 96.3(6) . .
C5 N1 Ni1 N2 1.4(6) . .
C1 N1 Ni1 N2 -175.7(6) . .
C5 N1 Ni1 O4 -58.1(8) . .
C1 N1 Ni1 O4 124.8(6) . .
C5 N1 Ni1 C18 -75.7(6) . .
C1 N1 Ni1 C18 107.2(6) . .
C10 N2 Ni1 O1 90.4(7) . .
C6 N2 Ni1 O1 -90.4(6) . .
C10 N2 Ni1 N1 178.6(8) . .
C6 N2 Ni1 N1 -2.1(6) . .
C10 N2 Ni1 O3 -81.9(7) . .
C6 N2 Ni1 O3 97.3(6) . .
C10 N2 Ni1 O4 -26.0(7) . .
C6 N2 Ni1 O4 153.2(6) . .
C10 N2 Ni1 C18 -54.5(7) . .
C6 N2 Ni1 C18 124.8(6) . .
O3 C18 Ni1 O10 77.7(6) . .
O4 C18 Ni1 O10 -96.6(5) . .
C19 C18 Ni1 O10 97(3) . .
O3 C18 Ni1 O1 -175.9(5) . .
O4 C18 Ni1 O1 9.8(7) . .
C19 C18 Ni1 O1 -157(2) . .
O3 C18 Ni1 N1 -23.6(7) . .
O4 C18 Ni1 N1 162.1(4) . .
C19 C18 Ni1 N1 -4(3) . .
O4 C18 Ni1 O3 -174.3(8) . .
C19 C18 Ni1 O3 19(2) . .
O3 C18 Ni1 N2 -97.6(6) . .
O4 C18 Ni1 N2 88.1(5) . .
C19 C18 Ni1 N2 -78(3) . .
O3 C18 Ni1 O4 174.3(8) . .
C19 C18 Ni1 O4 -166(3) . .
O2 C11 O1 Ni1 -22.7(10) . .
C12 C11 O1 Ni1 155.5(6) . .
O10 Ni1 O1 C11 105.9(6) . .
N1 Ni1 O1 C11 -158.4(6) . .
N2 Ni1 O1 C11 -78.8(6) . .
O4 Ni1 O1 C11 4.4(6) . .
C18 Ni1 O1 C11 -0.8(8) . .
O1 C11 O2 La1 -38(2) . .
C12 C11 O2 La1 143.9(13) . .
O8 La1 O2 C11 -62.2(16) . .
O9 La1 O2 C11 6.8(15) . .
O6 La1 O2 C11 86.9(16) 3_557 .
O7 La1 O2 C11 154.1(15) . .
O5 La1 O2 C11 -121.1(16) . .
O4 La1 O2 C11 79.9(15) . .
O6 La1 O2 C11 -143.7(15) . .
La1 La1 O2 C11 -165.0(14) 3_557 .
O4 C18 O3 Ni1 6.6(10) . .
C19 C18 O3 Ni1 -175.2(6) . .
O10 Ni1 O3 C18 -103.6(6) . .
N1 Ni1 O3 C18 160.6(6) . .
N2 Ni1 O3 C18 81.3(6) . .
O4 Ni1 O3 C18 -3.3(5) . .
O3 C18 O4 Ni1 -5.2(8) . .
C19 C18 O4 Ni1 176.6(7) . .
O3 C18 O4 La1 86.8(14) . .
C19 C18 O4 La1 -91.4(13) . .
Ni1 C18 O4 La1 92.0(11) . .
O10 Ni1 O4 C18 87.0(5) . .
O1 Ni1 O4 C18 -173.6(5) . .
N1 Ni1 O4 C18 -31.4(7) . .
O3 Ni1 O4 C18 3.2(5) . .
N2 Ni1 O4 C18 -89.6(5) . .
O10 Ni1 O4 La1 -63.7(2) . .
O1 Ni1 O4 La1 35.7(3) . .
N1 Ni1 O4 La1 177.9(4) . .
O3 Ni1 O4 La1 -147.5(3) . .
N2 Ni1 O4 La1 119.7(3) . .
C18 Ni1 O4 La1 -150.7(6) . .
O2 La1 O4 C18 -121.6(12) . .
O8 La1 O4 C18 11.1(13) . .
O9 La1 O4 C18 -32.1(12) . .
O6 La1 O4 C18 61.2(12) 3_557 .
O7 La1 O4 C18 146.7(12) . .
O5 La1 O4 C18 -156.7(11) . .
O6 La1 O4 C18 124.4(12) . .
La1 La1 O4 C18 88.9(12) 3_557 .
O2 La1 O4 Ni1 -35.9(2) . .
O8 La1 O4 Ni1 96.8(3) . .
O9 La1 O4 Ni1 53.6(2) . .
O6 La1 O4 Ni1 146.9(2) 3_557 .
O7 La1 O4 Ni1 -127.6(2) . .
O5 La1 O4 Ni1 -71.0(4) . .
O6 La1 O4 Ni1 -149.92(19) . .
La1 La1 O4 Ni1 174.56(11) 3_557 .
O6 C25 O5 La1 -14.4(9) . .
C26 C25 O5 La1 164.5(6) . .
O2 La1 O5 C25 -145.1(6) . .
O8 La1 O5 C25 78.5(5) . .
O9 La1 O5 C25 142.4(5) . .
O6 La1 O5 C25 21.5(6) 3_557 .
O7 La1 O5 C25 -55.8(5) . .
O4 La1 O5 C25 -109.6(5) . .
O6 La1 O5 C25 7.4(5) . .
La1 La1 O5 C25 14.2(5) 3_557 .
O5 C25 O6 La1 12.6(8) . .
C26 C25 O6 La1 -166.3(7) . .
O2 La1 O6 C25 22.7(5) . .
O8 La1 O6 C25 -100.0(5) . .
O9 La1 O6 C25 -100.0(5) . .
O6 La1 O6 C25 -175.6(6) 3_557 .
O7 La1 O6 C25 97.3(5) . .
O5 La1 O6 C25 -7.0(4) . .
O4 La1 O6 C25 120.8(5) . .
La1 La1 O6 C25 -175.6(6) 3_557 .
O2 La1 O6 La1 -161.71(18) . 3_557
O8 La1 O6 La1 75.5(2) . 3_557
O9 La1 O6 La1 75.6(3) . 3_557
O6 La1 O6 La1 0.0 3_557 3_557
O7 La1 O6 La1 -87.2(2) . 3_557
O5 La1 O6 La1 168.5(3) . 3_557
O4 La1 O6 La1 -63.7(3) . 3_557
O2 La1 O7 C32 -176.3(8) . 3_557
O8 La1 O7 C32 41.9(8) . 3_557
O9 La1 O7 C32 -98.3(8) . 3_557
O6 La1 O7 C32 -18.0(7) 3_557 3_557
O5 La1 O7 C32 109.7(8) . 3_557
O4 La1 O7 C32 -100.5(8) . 3_557
O6 La1 O7 C32 63.3(7) . 3_557
La1 La1 O7 C32 24.5(7) 3_557 3_557
O7 C32 O8 La1 16.8(16) 3_557 .
C33 C32 O8 La1 -162.4(6) . .
O2 La1 O8 C32 -171.9(9) . .
O9 La1 O8 C32 115.1(10) . .
O6 La1 O8 C32 20.4(10) 3_557 .
O7 La1 O8 C32 -43.7(11) . .
O5 La1 O8 C32 -114.5(10) . .
O4 La1 O8 C32 72.9(11) . .
O6 La1 O8 C32 -65.0(10) . .
La1 La1 O8 C32 -25.5(9) 3_557 .
O10 C39 O9 La1 18.0(18) . .
C40 C39 O9 La1 -160.7(9) . .
O2 La1 O9 C39 18.6(13) . .
O8 La1 O9 C39 149.6(13) . .
O6 La1 O9 C39 -138.3(13) 3_557 .
O7 La1 O9 C39 -60.1(14) . .
O5 La1 O9 C39 85.4(13) . .
O4 La1 O9 C39 -57.9(12) . .
O6 La1 O9 C39 149.5(11) . .
La1 La1 O9 C39 -166.5(12) 3_557 .
O9 C39 O10 Ni1 5.2(12) . .
C40 C39 O10 Ni1 -176.1(5) . .
O1 Ni1 O10 C39 -91.7(7) . .
N1 Ni1 O10 C39 -179.8(7) . .
O3 Ni1 O10 C39 80.9(7) . .
O4 Ni1 O10 C39 25.4(7) . .
C18 Ni1 O10 C39 53.9(7) . .
